data_4036070
loop_
_publ_author_name
'Atmuri, N. D. Prasad'
'Lubell, William D.'

_publ_section_title
;
 Stereo- and regiochemical transannular cyclization of a common
 hexahydro-1H-azonine to afford three different indolizidinone dipeptide
 mimetics.
;
_journal_name_full 'The Journal of organic chemistry'
_journal_paper_doi 10.1021/acs.joc.9b01861
_journal_year 2019
_chemical_absolute_configuration ad
_chemical_formula_moiety 'C16 H18 I N3 O7 S, 0.5(H2 O)'
_chemical_formula_sum 'C16 H19 I N3 O7.5 S'
_chemical_formula_weight 532.30
_space_group_crystal_system monoclinic
_space_group_IT_number 5
_space_group_name_Hall 'C 2y'
_space_group_name_H-M_alt 'C 1 2 1'
_atom_sites_solution_hydrogens mixed
_atom_sites_solution_primary dual
_audit_creation_date 2018-11-14
_audit_creation_method
;
Olex2 1.2
(compiled 2018.05.29 svn.r3508 for OlexSys, GUI svn.r5506)
;
_cell_angle_alpha 90
_cell_angle_beta 91.228(2)
_cell_angle_gamma 90
_cell_formula_units_Z 8
_cell_length_a 20.3654(7)
_cell_length_b 10.6860(4)
_cell_length_c 18.0155(7)
_cell_measurement_reflns_used 9993
_cell_measurement_temperature 150
_cell_measurement_theta_max 54.977
_cell_measurement_theta_min 3.779
_cell_volume 3919.7(3)
_computing_cell_refinement
'SAINT (2013) V8.38A; Integration Software for Single Crystal Data. Bruker AXS Inc., Madison, WI 53719-1173.'
_computing_data_collection
;
APEX 2 (2013) Bruker AXS Inc., Madison, WI 53719-1173.
;
_computing_data_reduction
'SAINT (2013) V8.38A; Integration Software for Single Crystal Data. Bruker AXS Inc., Madison, WI 53719-1173.'
_computing_molecular_graphics 'Olex2 (Dolomanov et al., 2009)'
_computing_publication_material 'Olex2 (Dolomanov et al., 2009)'
_computing_structure_refinement 'XL (Sheldrick, 2008)'
_computing_structure_solution 'XT (Sheldrick, 2015)'
_diffrn_ambient_temperature 150
_diffrn_detector 'CMOS Area detector'
_diffrn_detector_area_resol_mean 10.24
_diffrn_detector_type 'Bruker Photon 100 CMOS Detector'
_diffrn_measured_fraction_theta_full 1.000
_diffrn_measured_fraction_theta_max 0.999
_diffrn_measurement_device 'k-geometry diffractometer'
_diffrn_measurement_device_type 'Bruker Venture Metaljet'
_diffrn_measurement_method '\w and \f scans'
_diffrn_radiation_collimation 'Focusing mirrors'
_diffrn_radiation_monochromator 'Helios MX Mirror Optics'
_diffrn_radiation_probe x-ray
_diffrn_radiation_type GaK\a
_diffrn_radiation_wavelength 1.34139
_diffrn_reflns_av_R_equivalents 0.0473
_diffrn_reflns_av_unetI/netI 0.0465
_diffrn_reflns_Laue_measured_fraction_full 1.000
_diffrn_reflns_Laue_measured_fraction_max 0.999
_diffrn_reflns_limit_h_max 24
_diffrn_reflns_limit_h_min -24
_diffrn_reflns_limit_k_max 13
_diffrn_reflns_limit_k_min -13
_diffrn_reflns_limit_l_max 21
_diffrn_reflns_limit_l_min -21
_diffrn_reflns_number 29942
_diffrn_reflns_point_group_measured_fraction_full 0.964
_diffrn_reflns_point_group_measured_fraction_max 0.962
_diffrn_reflns_theta_full 53.594
_diffrn_reflns_theta_max 54.967
_diffrn_reflns_theta_min 2.134
_diffrn_source 'Metal Jet'
_diffrn_source_target Ga
_diffrn_source_type 'Gallium Liquid Metal Jet Source'
_exptl_absorpt_coefficient_mu 9.747
_exptl_absorpt_correction_T_max 0.2006
_exptl_absorpt_correction_T_min 0.0617
_exptl_absorpt_correction_type multi-scan
_exptl_absorpt_process_details
'SADABS-2016/2 (Bruker,2016/2) was used for absorption correction. wR2(int) was 0.1490 before and 0.0920 after correction. The Ratio of minimum to maximum transmission is 0.3076. The \l/2 correction factor is Not present.'
_exptl_crystal_colour 'clear light colourless'
_exptl_crystal_colour_lustre clear
_exptl_crystal_colour_modifier light
_exptl_crystal_colour_primary colourless
_exptl_crystal_density_diffrn 1.804
_exptl_crystal_description Needle
_exptl_crystal_F_000 2120
_exptl_crystal_size_max 0.33
_exptl_crystal_size_mid 0.09
_exptl_crystal_size_min 0.08
_refine_diff_density_max 1.437
_refine_diff_density_min -0.946
_refine_diff_density_rms 0.099
_refine_ls_abs_structure_details
;
 Refined as an inversion twin.
;
_refine_ls_abs_structure_Flack 0.092(10)
_refine_ls_extinction_method none
_refine_ls_goodness_of_fit_ref 1.056
_refine_ls_hydrogen_treatment constr
_refine_ls_matrix_type full
_refine_ls_number_parameters 520
_refine_ls_number_reflns 7155
_refine_ls_number_restraints 1
_refine_ls_restrained_S_all 1.056
_refine_ls_R_factor_all 0.0460
_refine_ls_R_factor_gt 0.0390
_refine_ls_shift/su_max 0.001
_refine_ls_shift/su_mean 0.000
_refine_ls_structure_factor_coef Fsqd
_refine_ls_weighting_details 'w=1/[\s^2^(Fo^2^)+(0.0127P)^2^+23.8186P] where P=(Fo^2^+2Fc^2^)/3'
_refine_ls_weighting_scheme calc
_refine_ls_wR_factor_gt 0.0818
_refine_ls_wR_factor_ref 0.0861
_reflns_Friedel_coverage 0.820
_reflns_Friedel_fraction_full 0.925
_reflns_Friedel_fraction_max 0.920
_reflns_number_gt 6573
_reflns_number_total 7155
_reflns_threshold_expression 'I > 2\s(I)'
_cod_data_source_file jo9b01861_si_002.cif
_cod_data_source_block lub1312
_cod_depositor_comments
;
The following automatic conversions were performed:

data item '_diffrn_radiation_probe' value 'X-ray' was changed to
'x-ray' in accordance with the
/home/data/users/saulius/crontab/automatic-downloads/rss-feeds/ACS/lib/dictionaries/cif_core.dic
dictionary named 'cif_core.dic' version 2.4.2 last updated on
2011-04-26.

Automatic conversion script
Id: cif_fix_values 6909 2019-04-08 15:41:33Z antanas 

2020-08-12
Z value and formula fixed to values more according to usual
chemical conventions.                 miguel
;
_cod_original_formula_sum 'C32 H38 I2 N6 O15 S2'
_cod_original_formula_weight 1064.60
_cod_original_formula_moiety '2(C16 H18 I N3 O7 S), H2 O'
_cod_original_formula_units_Z 4
_cod_database_code 4036070
_shelx_shelxl_version_number 2018/3
_shelx_space_group_comment
;
The symmetry employed for this shelxl refinement is uniquely defined
by the following loop, which should always be used as a source of
symmetry information in preference to the above space-group names.
They are only intended as comments.
;
_shelx_estimated_absorpt_t_max 0.509
_shelx_estimated_absorpt_t_min 0.141
_olex2_refinement_description
;
1. Twinned data refinement
 Scales: 0.908(10)
 0.092(10)
2. Fixed Uiso
 At 1.2 times of:
  All C(H) groups, All C(H,H) groups, All N(H) groups
 At 1.5 times of:
  All C(H,H,H) groups, All O(H,H) groups
3.a Riding coordinates:
 N1A(H1A), N1B(H1B)
3.b Free rotating group:
 O1(H1C,H1D)
3.c Ternary CH refined with riding coordinates:
 C9A(H9A), C11A(H11A), C12A(H12A), C16A(H16A), C9B(H9B), C11B(H11B),
 C12B(H12B), C16B(H16B)
3.d Secondary CH2 refined with riding coordinates:
 C10A(H10A,H10B), C14A(H14A,H14B), C15A(H15A,H15B), C10B(H10C,H10D), C14B(H14C,
 H14D), C15B(H15C,H15D)
3.e Aromatic/amide H refined with riding coordinates:
 C3A(H3A), C4A(H4A), C5A(H5A), C6A(H6A), C3B(H3B), C4B(H4B), C5B(H5B), C6B(H6B)
3.f Idealised Me refined as rotating group:
 C18A(H18A,H18B,H18C), C18B(H18D,H18E,H18F)
;
_olex2_exptl_crystal_mounting_method 'mounted on a cryoloop'
_olex2_submission_special_instructions 'No special instructions were received'

loop_
_space_group_symop_operation_xyz
'x, y, z'
'-x, y, -z'
'x+1/2, y+1/2, z'
'-x+1/2, y+1/2, -z'

loop_
_atom_site_label
_atom_site_type_symbol
_atom_site_fract_x
_atom_site_fract_y
_atom_site_fract_z
_atom_site_U_iso_or_equiv
_atom_site_adp_type
_atom_site_occupancy
_atom_site_site_symmetry_order
_atom_site_calc_flag
_atom_site_refinement_flags_posn
I1A I 0.76071(3) 0.07581(5) 0.84989(3) 0.03880(16) Uani 1 1 d .
S1A S 0.70505(10) 0.3577(2) 0.57564(11) 0.0335(5) Uani 1 1 d .
O1A O 0.7621(3) 0.2834(8) 0.5813(3) 0.0448(17) Uani 1 1 d .
O2A O 0.7087(3) 0.4865(6) 0.5530(3) 0.0428(16) Uani 1 1 d .
O3A O 0.5805(3) 0.1643(6) 0.6925(3) 0.0415(15) Uani 1 1 d .
O4A O 0.4818(3) 0.3192(7) 0.7862(4) 0.0475(17) Uani 1 1 d .
O5A O 0.4359(3) 0.1397(8) 0.8201(4) 0.0541(19) Uani 1 1 d .
O6A O 0.5671(3) 0.4903(7) 0.5606(4) 0.0471(17) Uani 1 1 d .
O7A O 0.5805(4) 0.5553(7) 0.4474(4) 0.0588(19) Uani 1 1 d .
N1A N 0.6703(4) 0.3565(7) 0.6551(3) 0.0336(16) Uani 1 1 d .
H1A H 0.628617 0.362426 0.648518 0.040 Uiso 1 1 d R
N2A N 0.6071(3) 0.2129(7) 0.8107(4) 0.0313(15) Uani 1 1 d .
N3A N 0.5818(4) 0.4743(8) 0.4951(4) 0.0397(18) Uani 1 1 d .
C1A C 0.6524(4) 0.2849(9) 0.5085(4) 0.0329(19) Uani 1 1 d .
C2A C 0.6001(4) 0.3479(9) 0.4726(5) 0.035(2) Uani 1 1 d .
C3A C 0.5636(5) 0.2932(10) 0.4165(5) 0.042(2) Uani 1 1 d .
H3A H 0.528540 0.337471 0.392898 0.050 Uiso 1 1 calc R
C4A C 0.5788(5) 0.1720(10) 0.3947(5) 0.044(2) Uani 1 1 d .
H4A H 0.553396 0.132679 0.356441 0.053 Uiso 1 1 calc R
C5A C 0.6298(4) 0.1092(9) 0.4278(5) 0.038(2) Uani 1 1 d .
H5A H 0.640237 0.027015 0.411762 0.046 Uiso 1 1 calc R
C6A C 0.6671(4) 0.1645(9) 0.4852(5) 0.036(2) Uani 1 1 d .
H6A H 0.702390 0.119723 0.508136 0.044 Uiso 1 1 calc R
C9A C 0.6838(4) 0.2647(8) 0.7138(4) 0.0321(18) Uani 1 1 d .
H9A H 0.710211 0.195493 0.692051 0.039 Uiso 1 1 calc R
C10A C 0.7260(4) 0.3266(8) 0.7763(5) 0.036(2) Uani 1 1 d .
H10A H 0.772628 0.324109 0.762107 0.043 Uiso 1 1 calc R
H10B H 0.713083 0.415654 0.780420 0.043 Uiso 1 1 calc R
C11A C 0.7197(4) 0.2659(8) 0.8512(5) 0.0334(19) Uani 1 1 d .
H11A H 0.744667 0.316744 0.888844 0.040 Uiso 1 1 calc R
C12A C 0.6494(4) 0.2646(9) 0.8709(5) 0.036(2) Uani 1 1 d .
H12A H 0.635859 0.353677 0.877872 0.043 Uiso 1 1 calc R
C13A C 0.6191(4) 0.2096(8) 0.7385(5) 0.0313(18) Uani 1 1 d .
C14A C 0.6274(5) 0.1921(10) 0.9400(5) 0.042(2) Uani 1 1 d .
H14A H 0.651153 0.111688 0.945102 0.050 Uiso 1 1 calc R
H14B H 0.634728 0.242094 0.985755 0.050 Uiso 1 1 calc R
C15A C 0.5541(5) 0.1707(11) 0.9247(5) 0.043(2) Uani 1 1 d .
H15A H 0.528053 0.243960 0.940506 0.052 Uiso 1 1 calc R
H15B H 0.538482 0.095564 0.951243 0.052 Uiso 1 1 calc R
C16A C 0.5484(4) 0.1522(9) 0.8395(5) 0.038(2) Uani 1 1 d .
H16A H 0.547862 0.061150 0.826716 0.045 Uiso 1 1 calc R
C17A C 0.4864(4) 0.2155(10) 0.8114(5) 0.038(2) Uani 1 1 d .
C18A C 0.3715(5) 0.1906(17) 0.8013(7) 0.084(5) Uani 1 1 d .
H18A H 0.369879 0.214377 0.748705 0.127 Uiso 1 1 calc GR
H18B H 0.363338 0.264557 0.831915 0.127 Uiso 1 1 calc GR
H18C H 0.337798 0.127346 0.810468 0.127 Uiso 1 1 calc GR
I1B I 0.74997(3) 0.92480(5) 0.64769(3) 0.04060(16) Uani 1 1 d .
S1B S 0.69998(10) 0.6551(2) 0.92103(11) 0.0326(5) Uani 1 1 d .
O1B O 0.7546(3) 0.7381(8) 0.9148(3) 0.0441(18) Uani 1 1 d .
O2B O 0.7088(3) 0.5300(6) 0.9479(3) 0.0407(15) Uani 1 1 d .
O3B O 0.5705(3) 0.8355(6) 0.8161(3) 0.0413(16) Uani 1 1 d .
O4B O 0.4148(3) 0.8786(8) 0.7101(4) 0.058(2) Uani 1 1 d .
O5B O 0.4684(3) 0.6953(7) 0.7058(4) 0.0469(16) Uani 1 1 d .
O6B O 0.5679(3) 0.5072(7) 0.9390(3) 0.0434(16) Uani 1 1 d .
O7B O 0.5811(3) 0.4582(7) 1.0563(4) 0.0514(18) Uani 1 1 d .
N1B N 0.6669(3) 0.6443(7) 0.8398(3) 0.0321(16) Uani 1 1 d .
H1B H 0.626293 0.625648 0.844573 0.038 Uiso 1 1 d R
N2B N 0.5869(4) 0.8109(7) 0.6928(4) 0.0332(16) Uani 1 1 d .
N3B N 0.5816(3) 0.5338(7) 1.0047(4) 0.0369(18) Uani 1 1 d .
C1B C 0.6454(4) 0.7276(9) 0.9834(4) 0.0307(18) Uani 1 1 d .
C2B C 0.5963(4) 0.6661(9) 1.0213(5) 0.0317(19) Uani 1 1 d .
C3B C 0.5590(4) 0.7218(10) 1.0746(5) 0.038(2) Uani 1 1 d .
H3B H 0.526516 0.675614 1.099828 0.045 Uiso 1 1 calc R
C4B C 0.5700(4) 0.8475(9) 1.0906(5) 0.039(2) Uani 1 1 d .
H4B H 0.543723 0.889408 1.125828 0.047 Uiso 1 1 calc R
C5B C 0.6188(4) 0.9102(9) 1.0554(4) 0.0371(19) Uani 1 1 d .
H5B H 0.626975 0.995360 1.067607 0.045 Uiso 1 1 calc R
C6B C 0.6567(4) 0.8527(9) 1.0021(4) 0.0334(19) Uani 1 1 d .
H6B H 0.690321 0.898370 0.978381 0.040 Uiso 1 1 calc R
C9B C 0.6726(4) 0.7386(9) 0.7810(4) 0.0339(19) Uani 1 1 d .
H9B H 0.703327 0.805546 0.798899 0.041 Uiso 1 1 calc R
C10B C 0.7026(4) 0.6752(8) 0.7128(4) 0.0310(18) Uani 1 1 d .
H10C H 0.750072 0.661753 0.722705 0.037 Uiso 1 1 calc R
H10D H 0.681926 0.592100 0.705665 0.037 Uiso 1 1 calc R
C11B C 0.6941(4) 0.7497(8) 0.6420(5) 0.035(2) Uani 1 1 d .
H11B H 0.711864 0.698569 0.600537 0.042 Uiso 1 1 calc R
C12B C 0.6219(4) 0.7704(10) 0.6261(5) 0.040(2) Uani 1 1 d .
H12B H 0.603217 0.686934 0.612144 0.048 Uiso 1 1 calc R
C13B C 0.6051(4) 0.7985(9) 0.7644(5) 0.0327(19) Uani 1 1 d .
C14B C 0.5983(5) 0.8608(11) 0.5671(5) 0.045(2) Uani 1 1 d .
H14C H 0.602776 0.824892 0.516773 0.054 Uiso 1 1 calc R
H14D H 0.622664 0.940900 0.570072 0.054 Uiso 1 1 calc R
C15B C 0.5261(5) 0.8782(11) 0.5866(5) 0.048(3) Uani 1 1 d .
H15C H 0.498937 0.808696 0.566527 0.057 Uiso 1 1 calc R
H15D H 0.508848 0.958302 0.566681 0.057 Uiso 1 1 calc R
C16B C 0.5266(4) 0.8782(9) 0.6724(5) 0.038(2) Uani 1 1 d .
H16B H 0.529556 0.966274 0.690993 0.046 Uiso 1 1 calc R
C17B C 0.4642(5) 0.8195(10) 0.6988(5) 0.042(2) Uani 1 1 d .
C18B C 0.4066(5) 0.6358(13) 0.7237(7) 0.060(3) Uani 1 1 d .
H18D H 0.373593 0.655471 0.685034 0.089 Uiso 1 1 calc GR
H18E H 0.391665 0.667003 0.771652 0.089 Uiso 1 1 calc GR
H18F H 0.412739 0.545003 0.726480 0.089 Uiso 1 1 calc GR
O1 O 0.5706(3) 0.5033(7) 0.7454(4) 0.0434(15) Uani 1 1 d .
H1C H 0.543228 0.446472 0.755607 0.065 Uiso 1 1 d G
H1D H 0.547638 0.560324 0.724800 0.065 Uiso 1 1 d G

loop_
_atom_site_aniso_label
_atom_site_aniso_U_11
_atom_site_aniso_U_22
_atom_site_aniso_U_33
_atom_site_aniso_U_23
_atom_site_aniso_U_13
_atom_site_aniso_U_12
I1A 0.0407(3) 0.0384(4) 0.0371(3) -0.0010(3) -0.0047(2) 0.0043(3)
S1A 0.0341(10) 0.0399(12) 0.0267(10) -0.0043(9) 0.0057(8) -0.0082(9)
O1A 0.035(3) 0.061(5) 0.039(4) -0.008(3) 0.000(3) 0.002(3)
O2A 0.054(4) 0.040(4) 0.034(3) 0.001(3) 0.008(3) -0.021(3)
O3A 0.044(4) 0.043(4) 0.037(3) -0.005(3) -0.004(3) -0.013(3)
O4A 0.041(4) 0.050(5) 0.052(4) 0.014(3) 0.001(3) 0.003(3)
O5A 0.034(3) 0.071(5) 0.058(4) 0.023(4) 0.003(3) -0.011(3)
O6A 0.052(4) 0.044(4) 0.045(4) -0.010(3) 0.004(3) 0.000(3)
O7A 0.077(5) 0.048(5) 0.052(4) 0.010(4) -0.005(4) 0.000(4)
N1A 0.038(4) 0.039(4) 0.024(3) 0.005(3) 0.006(3) 0.002(3)
N2A 0.032(4) 0.036(4) 0.026(3) -0.001(3) 0.001(3) -0.001(3)
N3A 0.047(5) 0.034(4) 0.038(4) 0.002(4) -0.002(3) -0.003(3)
C1A 0.034(4) 0.035(5) 0.029(4) 0.000(4) 0.004(3) -0.004(4)
C2A 0.042(5) 0.031(5) 0.033(5) 0.000(4) 0.008(4) -0.006(4)
C3A 0.048(5) 0.041(6) 0.036(5) 0.001(4) -0.007(4) 0.001(4)
C4A 0.052(6) 0.049(6) 0.030(5) -0.008(4) -0.003(4) -0.012(5)
C5A 0.052(5) 0.029(5) 0.034(4) -0.007(4) 0.005(4) -0.004(4)
C6A 0.040(5) 0.039(5) 0.030(4) 0.001(4) 0.005(4) 0.000(4)
C9A 0.037(4) 0.030(5) 0.029(4) -0.005(4) 0.003(3) 0.003(4)
C10A 0.044(5) 0.031(5) 0.033(4) 0.000(4) -0.001(4) -0.010(4)
C11A 0.035(4) 0.025(5) 0.040(5) -0.010(4) -0.003(4) 0.004(4)
C12A 0.035(4) 0.042(5) 0.031(4) -0.007(4) 0.002(3) 0.003(4)
C13A 0.037(4) 0.021(4) 0.036(5) -0.001(4) 0.005(4) -0.004(4)
C14A 0.047(5) 0.054(7) 0.025(4) 0.001(4) 0.006(4) 0.013(5)
C15A 0.042(5) 0.052(7) 0.036(5) 0.006(5) 0.009(4) 0.004(5)
C16A 0.037(5) 0.038(5) 0.039(5) 0.000(4) 0.006(4) -0.001(4)
C17A 0.032(4) 0.055(6) 0.029(4) 0.001(4) 0.008(3) -0.003(4)
C18A 0.036(6) 0.140(15) 0.077(8) 0.046(9) -0.001(6) -0.013(7)
I1B 0.0419(3) 0.0377(4) 0.0426(3) -0.0063(3) 0.0080(2) -0.0070(3)
S1B 0.0295(10) 0.0411(13) 0.0271(10) -0.0061(9) -0.0018(8) 0.0047(9)
O1B 0.035(3) 0.067(5) 0.031(3) -0.015(3) 0.006(3) -0.011(3)
O2B 0.046(3) 0.046(4) 0.029(3) -0.001(3) -0.005(3) 0.017(3)
O3B 0.048(4) 0.045(4) 0.032(3) 0.001(3) 0.010(3) 0.013(3)
O4B 0.046(4) 0.061(5) 0.067(5) 0.001(4) 0.004(3) 0.010(4)
O5B 0.043(4) 0.046(4) 0.052(4) -0.001(3) 0.001(3) -0.004(3)
O6B 0.047(4) 0.041(4) 0.041(4) -0.013(3) -0.008(3) 0.002(3)
O7B 0.059(4) 0.042(4) 0.054(4) 0.004(3) 0.006(3) -0.006(3)
N1B 0.036(4) 0.036(4) 0.023(3) -0.001(3) -0.004(3) 0.001(3)
N2B 0.041(4) 0.034(4) 0.025(3) -0.001(3) 0.003(3) -0.001(3)
N3B 0.031(4) 0.034(4) 0.045(4) -0.005(4) -0.001(3) 0.000(3)
C1B 0.032(4) 0.036(5) 0.024(4) 0.000(4) -0.002(3) 0.006(4)
C2B 0.029(4) 0.037(5) 0.029(4) 0.000(4) -0.004(3) 0.003(4)
C3B 0.035(4) 0.050(6) 0.029(4) 0.003(4) 0.007(4) 0.002(4)
C4B 0.044(5) 0.042(6) 0.031(4) -0.007(4) 0.001(4) 0.014(4)
C5B 0.047(5) 0.033(5) 0.031(4) 0.001(4) -0.001(4) -0.002(4)
C6B 0.034(4) 0.037(5) 0.030(4) 0.001(4) 0.002(3) 0.002(4)
C9B 0.035(4) 0.035(5) 0.032(4) -0.002(4) -0.003(3) -0.003(4)
C10B 0.030(4) 0.032(5) 0.031(4) 0.002(4) 0.005(3) 0.003(3)
C11B 0.045(5) 0.028(5) 0.031(4) -0.005(4) 0.002(4) -0.009(4)
C12B 0.044(5) 0.047(6) 0.029(4) -0.007(4) 0.003(4) -0.006(4)
C13B 0.036(5) 0.028(5) 0.034(5) 0.001(4) 0.003(4) 0.001(4)
C14B 0.047(5) 0.056(7) 0.032(5) 0.008(5) -0.006(4) -0.005(5)
C15B 0.047(5) 0.067(7) 0.029(5) 0.008(5) -0.008(4) 0.000(5)
C16B 0.046(5) 0.034(5) 0.034(4) 0.000(4) -0.004(4) 0.006(4)
C17B 0.040(5) 0.049(6) 0.037(5) -0.006(4) -0.003(4) -0.001(4)
C18B 0.045(6) 0.067(8) 0.068(7) -0.006(7) 0.006(5) -0.014(6)
O1 0.045(4) 0.035(4) 0.051(4) 0.003(3) 0.003(3) -0.002(3)

loop_
_atom_type_symbol
_atom_type_description
_atom_type_scat_dispersion_real
_atom_type_scat_dispersion_imag
_atom_type_scat_source
C C 0.0137 0.0067 'International Tables Vol C Tables 4.2.6.8 and 6.1.1.4'
H H 0.0000 0.0000 'International Tables Vol C Tables 4.2.6.8 and 6.1.1.4'
I I 0.0030 5.4350 'International Tables Vol C Tables 4.2.6.8 and 6.1.1.4'
N N 0.0241 0.0134 'International Tables Vol C Tables 4.2.6.8 and 6.1.1.4'
O O 0.0389 0.0241 'International Tables Vol C Tables 4.2.6.8 and 6.1.1.4'
S S 0.2925 0.4295 'International Tables Vol C Tables 4.2.6.8 and 6.1.1.4'

loop_
_geom_angle_atom_site_label_1
_geom_angle_atom_site_label_2
_geom_angle_atom_site_label_3
_geom_angle
O1A S1A O2A 120.8(4)
O1A S1A N1A 108.0(4)
O1A S1A C1A 106.7(4)
O2A S1A N1A 106.6(4)
O2A S1A C1A 105.1(4)
N1A S1A C1A 109.4(4)
C17A O5A C18A 116.3(9)
S1A N1A H1A 109.2
C9A N1A S1A 124.6(6)
C9A N1A H1A 108.6
C13A N2A C12A 127.7(7)
C13A N2A C16A 120.3(7)
C16A N2A C12A 111.8(6)
O6A N3A C2A 117.4(8)
O7A N3A O6A 124.9(9)
O7A N3A C2A 117.6(8)
C2A C1A S1A 123.0(7)
C6A C1A S1A 118.7(7)
C6A C1A C2A 118.0(8)
C1A C2A N3A 120.6(8)
C3A C2A N3A 117.5(8)
C3A C2A C1A 121.9(9)
C2A C3A H3A 120.5
C2A C3A C4A 119.1(9)
C4A C3A H3A 120.5
C3A C4A H4A 119.8
C5A C4A C3A 120.4(9)
C5A C4A H4A 119.8
C4A C5A H5A 119.6
C4A C5A C6A 120.8(9)
C6A C5A H5A 119.6
C1A C6A C5A 119.8(8)
C1A C6A H6A 120.1
C5A C6A H6A 120.1
N1A C9A H9A 107.8
N1A C9A C10A 109.3(7)
N1A C9A C13A 108.8(7)
C10A C9A H9A 107.8
C13A C9A H9A 107.8
C13A C9A C10A 115.0(7)
C9A C10A H10A 108.7
C9A C10A H10B 108.7
H10A C10A H10B 107.6
C11A C10A C9A 114.2(7)
C11A C10A H10A 108.7
C11A C10A H10B 108.7
I1A C11A H11A 108.8
C10A C11A I1A 110.5(6)
C10A C11A H11A 108.8
C12A C11A I1A 111.3(6)
C12A C11A C10A 108.6(7)
C12A C11A H11A 108.8
N2A C12A C11A 112.2(7)
N2A C12A H12A 106.9
N2A C12A C14A 103.4(7)
C11A C12A H12A 106.9
C11A C12A C14A 119.8(8)
C14A C12A H12A 106.9
O3A C13A N2A 122.8(8)
O3A C13A C9A 120.1(8)
N2A C13A C9A 117.1(7)
C12A C14A H14A 111.1
C12A C14A H14B 111.1
H14A C14A H14B 109.1
C15A C14A C12A 103.2(7)
C15A C14A H14A 111.1
C15A C14A H14B 111.1
C14A C15A H15A 110.9
C14A C15A H15B 110.9
C14A C15A C16A 104.4(7)
H15A C15A H15B 108.9
C16A C15A H15A 110.9
C16A C15A H15B 110.9
N2A C16A C15A 104.5(7)
N2A C16A H16A 110.7
N2A C16A C17A 111.4(7)
C15A C16A H16A 110.7
C17A C16A C15A 108.6(7)
C17A C16A H16A 110.7
O4A C17A O5A 123.8(9)
O4A C17A C16A 126.8(8)
O5A C17A C16A 109.4(8)
O5A C18A H18A 109.5
O5A C18A H18B 109.5
O5A C18A H18C 109.5
H18A C18A H18B 109.5
H18A C18A H18C 109.5
H18B C18A H18C 109.5
O1B S1B O2B 120.9(4)
O1B S1B N1B 106.6(4)
O1B S1B C1B 106.1(4)
O2B S1B N1B 106.8(4)
O2B S1B C1B 105.7(4)
N1B S1B C1B 110.7(4)
C17B O5B C18B 113.6(8)
S1B N1B H1B 108.3
C9B N1B S1B 124.9(6)
C9B N1B H1B 108.8
C13B N2B C12B 128.8(8)
C13B N2B C16B 120.1(7)
C16B N2B C12B 111.0(7)
O6B N3B C2B 117.0(7)
O7B N3B O6B 124.3(8)
O7B N3B C2B 118.7(7)
C2B C1B S1B 124.9(7)
C2B C1B C6B 116.8(8)
C6B C1B S1B 118.0(7)
C1B C2B N3B 119.9(8)
C3B C2B N3B 116.4(8)
C3B C2B C1B 123.6(9)
C2B C3B H3B 120.8
C2B C3B C4B 118.4(9)
C4B C3B H3B 120.8
C3B C4B H4B 120.3
C5B C4B C3B 119.4(8)
C5B C4B H4B 120.3
C4B C5B H5B 119.2
C4B C5B C6B 121.7(9)
C6B C5B H5B 119.2
C1B C6B H6B 120.0
C5B C6B C1B 120.0(8)
C5B C6B H6B 120.0
N1B C9B H9B 108.4
N1B C9B C10B 108.2(7)
N1B C9B C13B 110.0(7)
C10B C9B H9B 108.4
C13B C9B H9B 108.4
C13B C9B C10B 113.4(7)
C9B C10B H10C 108.8
C9B C10B H10D 108.8
H10C C10B H10D 107.7
C11B C10B C9B 113.6(7)
C11B C10B H10C 108.8
C11B C10B H10D 108.8
I1B C11B H11B 107.8
C10B C11B I1B 111.2(6)
C10B C11B H11B 107.8
C12B C11B I1B 112.8(6)
C12B C11B C10B 109.3(7)
C12B C11B H11B 107.8
N2B C12B C11B 112.0(7)
N2B C12B H12B 106.3
N2B C12B C14B 103.6(8)
C11B C12B H12B 106.3
C14B C12B C11B 121.4(8)
C14B C12B H12B 106.3
O3B C13B N2B 122.7(8)
O3B C13B C9B 120.3(8)
N2B C13B C9B 117.0(7)
C12B C14B H14C 111.4
C12B C14B H14D 111.4
C12B C14B C15B 102.0(8)
H14C C14B H14D 109.2
C15B C14B H14C 111.4
C15B C14B H14D 111.4
C14B C15B H15C 110.9
C14B C15B H15D 110.9
C14B C15B C16B 104.2(7)
H15C C15B H15D 108.9
C16B C15B H15C 110.9
C16B C15B H15D 110.9
N2B C16B C15B 103.7(7)
N2B C16B H16B 109.5
N2B C16B C17B 115.3(8)
C15B C16B H16B 109.5
C17B C16B C15B 109.2(8)
C17B C16B H16B 109.5
O4B C17B O5B 123.8(9)
O4B C17B C16B 123.1(10)
O5B C17B C16B 113.1(8)
O5B C18B H18D 109.5
O5B C18B H18E 109.5
O5B C18B H18F 109.5
H18D C18B H18E 109.5
H18D C18B H18F 109.5
H18E C18B H18F 109.5
H1C O1 H1D 104.5

loop_
_geom_bond_atom_site_label_1
_geom_bond_atom_site_label_2
_geom_bond_distance
I1A C11A 2.196(9)
S1A O1A 1.409(7)
S1A O2A 1.438(7)
S1A N1A 1.610(7)
S1A C1A 1.777(8)
O3A C13A 1.230(10)
O4A C17A 1.200(12)
O5A C17A 1.322(11)
O5A C18A 1.454(13)
O6A N3A 1.236(10)
O7A N3A 1.219(10)
N1A H1A 0.8572
N1A C9A 1.465(11)
N2A C12A 1.477(10)
N2A C13A 1.328(11)
N2A C16A 1.465(11)
N3A C2A 1.461(12)
C1A C2A 1.407(13)
C1A C6A 1.389(13)
C2A C3A 1.372(13)
C3A H3A 0.9500
C3A C4A 1.389(15)
C4A H4A 0.9500
C4A C5A 1.365(13)
C5A H5A 0.9500
C5A C6A 1.400(12)
C6A H6A 0.9500
C9A H9A 1.0000
C9A C10A 1.550(11)
C9A C13A 1.518(12)
C10A H10A 0.9900
C10A H10B 0.9900
C10A C11A 1.504(12)
C11A H11A 1.0000
C11A C12A 1.483(12)
C12A H12A 1.0000
C12A C14A 1.541(13)
C14A H14A 0.9900
C14A H14B 0.9900
C14A C15A 1.530(13)
C15A H15A 0.9900
C15A H15B 0.9900
C15A C16A 1.550(12)
C16A H16A 1.0000
C16A C17A 1.510(12)
C18A H18A 0.9800
C18A H18B 0.9800
C18A H18C 0.9800
I1B C11B 2.191(9)
S1B O1B 1.430(7)
S1B O2B 1.432(7)
S1B N1B 1.601(6)
S1B C1B 1.775(8)
O3B C13B 1.244(10)
O4B C17B 1.209(12)
O5B C17B 1.336(12)
O5B C18B 1.453(12)
O6B N3B 1.242(9)
O7B N3B 1.233(10)
N1B H1B 0.8573
N1B C9B 1.469(11)
N2B C12B 1.473(11)
N2B C13B 1.342(11)
N2B C16B 1.464(11)
N3B C2B 1.474(12)
C1B C2B 1.389(12)
C1B C6B 1.396(13)
C2B C3B 1.372(12)
C3B H3B 0.9500
C3B C4B 1.391(14)
C4B H4B 0.9500
C4B C5B 1.367(13)
C5B H5B 0.9500
C5B C6B 1.388(12)
C6B H6B 0.9500
C9B H9B 1.0000
C9B C10B 1.541(11)
C9B C13B 1.539(12)
C10B H10C 0.9900
C10B H10D 0.9900
C10B C11B 1.510(12)
C11B H11B 1.0000
C11B C12B 1.509(13)
C12B H12B 1.0000
C12B C14B 1.507(13)
C14B H14C 0.9900
C14B H14D 0.9900
C14B C15B 1.531(13)
C15B H15C 0.9900
C15B H15D 0.9900
C15B C16B 1.546(12)
C16B H16B 1.0000
C16B C17B 1.503(13)
C18B H18D 0.9800
C18B H18E 0.9800
C18B H18F 0.9800
O1 H1C 0.8473
O1 H1D 0.8483

loop_
_geom_hbond_atom_site_label_D
_geom_hbond_atom_site_label_H
_geom_hbond_atom_site_label_A
_geom_hbond_distance_DH
_geom_hbond_distance_HA
_geom_hbond_distance_DA
_geom_hbond_angle_DHA
_geom_hbond_publ_flag
N1A H1A O6A 0.86 2.42 3.035(10) 129.0 yes
N1A H1A O1 0.86 2.61 3.061(10) 114.3 yes
N1B H1B O6B 0.86 2.45 3.092(10) 132.3 yes
N1B H1B O1 0.86 2.47 2.978(9) 118.7 yes
O1 H1C O4A 0.85 1.94 2.782(10) 176.0 yes
O1 H1D O5B 0.85 2.18 2.997(10) 160.1 yes

loop_
_geom_torsion_atom_site_label_1
_geom_torsion_atom_site_label_2
_geom_torsion_atom_site_label_3
_geom_torsion_atom_site_label_4
_geom_torsion
I1A C11A C12A N2A -71.4(8)
I1A C11A C12A C14A 50.0(10)
S1A N1A C9A C10A 105.5(8)
S1A N1A C9A C13A -128.1(7)
S1A C1A C2A N3A -6.8(12)
S1A C1A C2A C3A 174.3(7)
S1A C1A C6A C5A -174.5(7)
O1A S1A N1A C9A -17.5(8)
O1A S1A C1A C2A -161.5(7)
O1A S1A C1A C6A 12.2(8)
O2A S1A N1A C9A -148.7(7)
O2A S1A C1A C2A -32.1(8)
O2A S1A C1A C6A 141.6(7)
O6A N3A C2A C1A -57.5(11)
O6A N3A C2A C3A 121.5(9)
O7A N3A C2A C1A 124.6(9)
O7A N3A C2A C3A -56.5(12)
N1A S1A C1A C2A 81.9(8)
N1A S1A C1A C6A -104.3(7)
N1A C9A C10A C11A 155.5(7)
N1A C9A C13A O3A 53.1(10)
N1A C9A C13A N2A -127.0(8)
N2A C12A C14A C15A -33.2(9)
N2A C16A C17A O4A -19.4(13)
N2A C16A C17A O5A 162.0(7)
N3A C2A C3A C4A -178.7(8)
C1A S1A N1A C9A 98.2(7)
C1A C2A C3A C4A 0.2(14)
C2A C1A C6A C5A -0.4(12)
C2A C3A C4A C5A -1.1(15)
C3A C4A C5A C6A 1.2(14)
C4A C5A C6A C1A -0.4(14)
C6A C1A C2A N3A 179.4(8)
C6A C1A C2A C3A 0.5(13)
C9A C10A C11A I1A 66.5(8)
C9A C10A C11A C12A -55.9(10)
C10A C9A C13A O3A 176.1(8)
C10A C9A C13A N2A -4.0(12)
C10A C11A C12A N2A 50.5(10)
C10A C11A C12A C14A 171.9(8)
C11A C12A C14A C15A -159.0(8)
C12A N2A C13A O3A -179.9(9)
C12A N2A C13A C9A 0.2(13)
C12A N2A C16A C15A 1.4(10)
C12A N2A C16A C17A 118.5(8)
C12A C14A C15A C16A 34.5(10)
C13A N2A C12A C11A -24.9(13)
C13A N2A C12A C14A -155.3(9)
C13A N2A C16A C15A 177.2(8)
C13A N2A C16A C17A -65.7(11)
C13A C9A C10A C11A 32.8(11)
C14A C15A C16A N2A -22.6(10)
C14A C15A C16A C17A -141.6(8)
C15A C16A C17A O4A 95.2(11)
C15A C16A C17A O5A -83.4(10)
C16A N2A C12A C11A 150.5(8)
C16A N2A C12A C14A 20.1(9)
C16A N2A C13A O3A 5.0(13)
C16A N2A C13A C9A -174.8(7)
C18A O5A C17A O4A -3.5(14)
C18A O5A C17A C16A 175.1(9)
I1B C11B C12B N2B -78.2(8)
I1B C11B C12B C14B 44.7(10)
S1B N1B C9B C10B 122.2(7)
S1B N1B C9B C13B -113.5(7)
S1B C1B C2B N3B -7.1(11)
S1B C1B C2B C3B 173.5(7)
S1B C1B C6B C5B -174.6(6)
O1B S1B N1B C9B -23.9(8)
O1B S1B C1B C2B -160.6(7)
O1B S1B C1B C6B 12.2(7)
O2B S1B N1B C9B -154.4(7)
O2B S1B C1B C2B -31.1(8)
O2B S1B C1B C6B 141.7(6)
O6B N3B C2B C1B -55.5(10)
O6B N3B C2B C3B 124.0(9)
O7B N3B C2B C1B 127.4(9)
O7B N3B C2B C3B -53.2(10)
N1B S1B C1B C2B 84.1(8)
N1B S1B C1B C6B -103.1(7)
N1B C9B C10B C11B 164.0(7)
N1B C9B C13B O3B 47.4(11)
N1B C9B C13B N2B -134.1(8)
N2B C12B C14B C15B -37.4(10)
N2B C16B C17B O4B 153.6(9)
N2B C16B C17B O5B -28.5(11)
N3B C2B C3B C4B -178.2(7)
C1B S1B N1B C9B 91.1(7)
C1B C2B C3B C4B 1.2(13)
C2B C1B C6B C5B -1.2(11)
C2B C3B C4B C5B -2.5(13)
C3B C4B C5B C6B 1.9(13)
C4B C5B C6B C1B 0.0(13)
C6B C1B C2B N3B -179.9(7)
C6B C1B C2B C3B 0.6(12)
C9B C10B C11B I1B 66.4(8)
C9B C10B C11B C12B -58.8(9)
C10B C9B C13B O3B 168.7(8)
C10B C9B C13B N2B -12.9(11)
C10B C11B C12B N2B 46.0(10)
C10B C11B C12B C14B 168.9(8)
C11B C12B C14B C15B -164.3(9)
C12B N2B C13B O3B -179.0(9)
C12B N2B C13B C9B 2.6(13)
C12B N2B C16B C15B -0.4(10)
C12B N2B C16B C17B 118.9(8)
C12B C14B C15B C16B 37.6(11)
C13B N2B C12B C11B -20.0(13)
C13B N2B C12B C14B -152.5(9)
C13B N2B C16B C15B 176.6(8)
C13B N2B C16B C17B -64.1(11)
C13B C9B C10B C11B 41.8(10)
C14B C15B C16B N2B -23.2(10)
C14B C15B C16B C17B -146.5(9)
C15B C16B C17B O4B -90.2(11)
C15B C16B C17B O5B 87.7(10)
C16B N2B C12B C11B 156.7(8)
C16B N2B C12B C14B 24.2(10)
C16B N2B C13B O3B 4.5(13)
C16B N2B C13B C9B -173.9(8)
C18B O5B C17B O4B 3.9(14)
C18B O5B C17B C16B -173.9(8)

loop_
_twin_individual_id
_twin_individual_mass_fraction_refined
1 0.908(10)
2 0.092(10)
